data_7031932
loop_
_publ_author_name
'Iengo, E.'
'Demitri, N.'
'Balducci, G.'
'Alessio, E.'

_publ_section_title
;
 An irresolute linker: separation, and structural and spectroscopic
 characterization of the two linkage isomers of a
 Ru(ii)-(2-(2'-pyridyl)pyrimidine-4-carboxylic acid) complex.
;
_journal_issue 32
_journal_name_full 'Dalton transactions (Cambridge, England : 2003)'
_journal_page_first 12160
_journal_page_last 12163
_journal_paper_doi 10.1039/c4dt01282h
_journal_volume 43
_journal_year 2014
_chemical_formula_moiety 'C22 H32 N5 P Ru S3, 2(F6 P), C2 H3 N'
_chemical_formula_sum 'C24 H35 F12 N6 P3 Ru S3'
_chemical_formula_weight 925.74
_chemical_name_systematic
;
 ?
;
_space_group_crystal_system monoclinic
_space_group_IT_number 15
_space_group_name_Hall '-C 2yc'
_space_group_name_H-M_alt 'C 1 2/c 1'
_symmetry_space_group_name_Hall '-C 2yc'
_symmetry_space_group_name_H-M 'C 1 2/c 1'
_atom_sites_solution_hydrogens geom
_atom_sites_solution_primary direct
_atom_sites_solution_secondary difmap
_audit_creation_method SHELXL-2013
_cell_angle_alpha 90
_cell_angle_beta 108.02
_cell_angle_gamma 90
_cell_formula_units_Z 8
_cell_length_a 37.772
_cell_length_b 11.250
_cell_length_c 16.318
_cell_measurement_reflns_used 3215
_cell_measurement_temperature 100(2)
_cell_measurement_theta_max 29.98
_cell_measurement_theta_min 1.12
_cell_volume 6593.962
_computing_cell_refinement XDS
_computing_data_collection 'Elettra XRD1 Data Collection SW'
_computing_data_reduction XDS
_computing_molecular_graphics 'Ortep3 for Windows'
_computing_structure_refinement 'SHELXL-2013 (Sheldrick, 2013), Coot'
_computing_structure_solution Sir2011
_diffrn_ambient_temperature 100(2)
_diffrn_measured_fraction_theta_full 0.960
_diffrn_measured_fraction_theta_max 0.947
_diffrn_measurement_device_type
;
Huber 4-circles Kappa Goniometer, Pilatus 2M detector
;
_diffrn_measurement_method 'Rotating crystal'
_diffrn_radiation_source 'Elettra Synchrotron - XRD1 BL'
_diffrn_radiation_type Synchrotron
_diffrn_radiation_wavelength 0.700
_diffrn_reflns_av_R_equivalents 0.0398
_diffrn_reflns_av_unetI/netI 0.0211
_diffrn_reflns_Laue_measured_fraction_full 0.960
_diffrn_reflns_Laue_measured_fraction_max 0.947
_diffrn_reflns_limit_h_max 49
_diffrn_reflns_limit_h_min -49
_diffrn_reflns_limit_k_max 16
_diffrn_reflns_limit_k_min -16
_diffrn_reflns_limit_l_max 23
_diffrn_reflns_limit_l_min -23
_diffrn_reflns_number 64617
_diffrn_reflns_point_group_measured_fraction_full 0.960
_diffrn_reflns_point_group_measured_fraction_max 0.947
_diffrn_reflns_theta_full 24.835
_diffrn_reflns_theta_max 29.978
_diffrn_reflns_theta_min 1.868
_diffrn_standards_decay_% 0
_diffrn_standards_interval_count 0
_diffrn_standards_number 0
_exptl_absorpt_coefficient_mu 0.861
_exptl_absorpt_correction_T_max 1.051
_exptl_absorpt_correction_T_min 0.752
_exptl_absorpt_correction_type refdelf
_exptl_absorpt_process_details
;
        Parkin S,Moezzi B & Hope H, (1995) J. Appl. Cryst. 28, 53-56
        Cubic fit to sin(theta)/lambda - 24 parameters
;
_exptl_crystal_colour yellow
_exptl_crystal_density_diffrn 1.865
_exptl_crystal_description prism
_exptl_crystal_F_000 3728
_exptl_crystal_size_max 0.150
_exptl_crystal_size_mid 0.150
_exptl_crystal_size_min 0.150
_refine_diff_density_max 0.809
_refine_diff_density_min -1.931
_refine_diff_density_rms 0.140
_refine_ls_extinction_method none
_refine_ls_goodness_of_fit_ref 1.205
_refine_ls_hydrogen_treatment constr
_refine_ls_matrix_type full
_refine_ls_number_parameters 443
_refine_ls_number_reflns 9523
_refine_ls_number_restraints 0
_refine_ls_restrained_S_all 1.205
_refine_ls_R_factor_all 0.0327
_refine_ls_R_factor_gt 0.0327
_refine_ls_shift/su_max 0.005
_refine_ls_shift/su_mean 0.000
_refine_ls_structure_factor_coef Fsqd
_refine_ls_weighting_details 'w=1/[\s^2^(Fo^2^)+(0.0443P)^2^+7.8685P] where P=(Fo^2^+2Fc^2^)/3'
_refine_ls_weighting_scheme calc
_refine_ls_wR_factor_gt 0.0824
_refine_ls_wR_factor_ref 0.0824
_reflns_Friedel_coverage 0.000
_reflns_number_gt 9511
_reflns_number_total 9523
_reflns_threshold_expression 'I > 2\s(I)'
_cod_duplicate_entry 7031618
_cod_data_source_file c4dt01282h2.cif
_cod_data_source_block Ru_S3_bpy_PTA
_cod_original_cell_volume 6593.8
_cod_database_code 7031932
_shelx_space_group_comment
;
The symmetry employed for this shelxl refinement is uniquely defined
by the following loop, which should always be used as a source of
symmetry information in preference to the above space-group names.
They are only intended as comments.
;
_shelx_estimated_absorpt_t_min 0.882
_shelx_estimated_absorpt_t_max 0.882
_shelxl_version_number 2013-4

loop_
_space_group_symop_operation_xyz
'x, y, z'
'-x, y, -z+1/2'
'x+1/2, y+1/2, z'
'-x+1/2, y+1/2, -z+1/2'
'-x, -y, -z'
'x, -y, z-1/2'
'-x+1/2, -y+1/2, -z'
'x+1/2, -y+1/2, z-1/2'

loop_
_atom_site_label
_atom_site_type_symbol
_atom_site_fract_x
_atom_site_fract_y
_atom_site_fract_z
_atom_site_U_iso_or_equiv
_atom_site_adp_type
_atom_site_occupancy
_atom_site_site_symmetry_order
_atom_site_calc_flag
_atom_site_refinement_flags_posn
_atom_site_refinement_flags_adp
Ru Ru 0.38751(2) 0.25482(2) 0.10871(2) 0.00687(4) Uani 1 1 d . .
P P 0.34689(2) 0.22347(3) 0.18774(2) 0.00827(6) Uani 1 1 d . .
N1 N 0.33048(3) 0.10246(10) 0.31884(8) 0.0126(2) Uani 1 1 d . .
N2 N 0.31584(4) 0.31701(11) 0.30660(8) 0.0134(2) Uani 1 1 d . .
N3 N 0.27697(3) 0.17573(11) 0.20005(8) 0.0130(2) Uani 1 1 d . .
C1 C 0.35781(4) 0.10597(11) 0.27107(8) 0.0115(2) Uani 1 1 d . .
H1A H 0.3582 0.0279 0.2433 0.014 Uiso 1 1 calc R U
H1B H 0.3829 0.1203 0.3120 0.014 Uiso 1 1 calc R U
C2 C 0.34104(4) 0.34787(12) 0.25641(9) 0.0130(2) Uani 1 1 d . .
H2A H 0.3657 0.3702 0.2965 0.016 Uiso 1 1 calc R U
H2B H 0.3309 0.4176 0.2196 0.016 Uiso 1 1 calc R U
C3 C 0.29728(4) 0.18656(12) 0.13642(8) 0.0126(2) Uani 1 1 d . .
H3A H 0.2855 0.2493 0.0942 0.015 Uiso 1 1 calc R U
H3B H 0.2954 0.1106 0.1047 0.015 Uiso 1 1 calc R U
C4 C 0.33026(4) 0.21522(13) 0.36420(9) 0.0143(2) Uani 1 1 d . .
H4A H 0.3560 0.2334 0.4004 0.017 Uiso 1 1 calc R U
H4B H 0.3149 0.2053 0.4031 0.017 Uiso 1 1 calc R U
C5 C 0.27840(4) 0.28675(13) 0.24875(9) 0.0147(2) Uani 1 1 d . .
H5A H 0.2612 0.2798 0.2835 0.018 Uiso 1 1 calc R U
H5B H 0.2694 0.3528 0.2074 0.018 Uiso 1 1 calc R U
C6 C 0.29257(4) 0.07941(12) 0.26147(9) 0.0142(2) Uani 1 1 d . .
H6A H 0.2928 0.0055 0.2288 0.017 Uiso 1 1 calc R U
H6B H 0.2760 0.0660 0.2972 0.017 Uiso 1 1 calc R U
N4 N 0.41658(3) 0.38074(10) 0.19939(7) 0.00901(19) Uani 1 1 d . .
N5 N 0.42687(3) 0.14862(10) 0.19731(7) 0.00936(19) Uani 1 1 d . .
C7 C 0.41036(4) 0.49870(11) 0.19501(8) 0.0118(2) Uani 1 1 d . .
H7 H 0.3887 0.5282 0.1531 0.014 Uiso 1 1 calc R U
C8 C 0.43437(4) 0.57869(12) 0.24921(9) 0.0149(2) Uani 1 1 d . .
H8 H 0.4294 0.6616 0.2437 0.018 Uiso 1 1 calc R U
C9 C 0.46569(4) 0.53634(13) 0.31149(9) 0.0158(3) Uani 1 1 d . .
H9 H 0.4828 0.5897 0.3487 0.019 Uiso 1 1 calc R U
C10 C 0.47166(4) 0.41442(13) 0.31861(9) 0.0138(2) Uani 1 1 d . .
H10 H 0.4926 0.3832 0.3620 0.017 Uiso 1 1 calc R U
C11 C 0.44686(4) 0.33835(11) 0.26186(8) 0.0095(2) Uani 1 1 d . .
C12 C 0.45098(4) 0.20811(11) 0.26399(8) 0.0098(2) Uani 1 1 d . .
C13 C 0.47663(4) 0.14860(13) 0.33133(8) 0.0140(2) Uani 1 1 d . .
H13 H 0.4930 0.1920 0.3777 0.017 Uiso 1 1 calc R U
C14 C 0.47812(4) 0.02518(13) 0.33022(9) 0.0156(3) Uani 1 1 d . .
H14 H 0.4952 -0.0171 0.3760 0.019 Uiso 1 1 calc R U
C15 C 0.45407(4) -0.03513(12) 0.26085(9) 0.0149(2) Uani 1 1 d . .
H15 H 0.4549 -0.1194 0.2578 0.018 Uiso 1 1 calc R U
C16 C 0.42876(4) 0.02890(11) 0.19605(9) 0.0125(2) Uani 1 1 d . .
H16 H 0.4122 -0.0130 0.1492 0.015 Uiso 1 1 calc R U
S1 S 0.42982(2) 0.29850(3) 0.03211(2) 0.01037(6) Uani 1 1 d . .
S2 S 0.34594(2) 0.38128(3) 0.01455(2) 0.00984(6) Uani 1 1 d . .
S3 S 0.36404(2) 0.10388(3) 0.01065(2) 0.01117(7) Uani 1 1 d . .
C17 C 0.40463(4) 0.39798(13) -0.05635(9) 0.0141(2) Uani 1 1 d . .
H17A H 0.4226 0.4531 -0.0696 0.017 Uiso 1 1 calc R U
H17B H 0.3929 0.3501 -0.1086 0.017 Uiso 1 1 calc R U
C18 C 0.37488(4) 0.46949(12) -0.03359(8) 0.0133(2) Uani 1 1 d . .
H18A H 0.3587 0.5079 -0.0865 0.016 Uiso 1 1 calc R U
H18B H 0.3871 0.5333 0.0071 0.016 Uiso 1 1 calc R U
C19 C 0.32072(4) 0.29147(13) -0.08042(9) 0.0143(2) Uani 1 1 d . .
H19A H 0.2948 0.3211 -0.1035 0.017 Uiso 1 1 calc R U
H19B H 0.3328 0.3015 -0.1258 0.017 Uiso 1 1 calc R U
C20 C 0.31995(4) 0.16039(13) -0.05924(8) 0.0136(2) Uani 1 1 d . .
H20A H 0.3128 0.1145 -0.1137 0.016 Uiso 1 1 calc R U
H20B H 0.3005 0.1471 -0.0310 0.016 Uiso 1 1 calc R U
C21 C 0.39173(4) 0.10631(13) -0.06472(9) 0.0146(2) Uani 1 1 d . .
H21A H 0.3944 0.0241 -0.0837 0.018 Uiso 1 1 calc R U
H21B H 0.3783 0.1532 -0.1163 0.018 Uiso 1 1 calc R U
C22 C 0.43015(4) 0.15954(13) -0.02452(9) 0.0145(2) Uani 1 1 d . .
H22A H 0.4417 0.1735 -0.0704 0.017 Uiso 1 1 calc R U
H22B H 0.4458 0.1014 0.0164 0.017 Uiso 1 1 calc R U
P1 P 0.45159(2) 0.25328(3) 0.53580(3) 0.01267(8) Uani 1 1 d . .
F1 F 0.48964(3) 0.27670(11) 0.51388(7) 0.0265(2) Uani 1 1 d . .
F2 F 0.41407(4) 0.23265(15) 0.55800(9) 0.0435(3) Uani 1 1 d . .
F3 F 0.47560(3) 0.22507(10) 0.63370(6) 0.0251(2) Uani 1 1 d . .
F4 F 0.45321(4) 0.11636(10) 0.51082(8) 0.0387(3) Uani 1 1 d . .
F5 F 0.42825(3) 0.28219(10) 0.43766(6) 0.0235(2) Uani 1 1 d . .
F6 F 0.45090(3) 0.39136(9) 0.56027(7) 0.0267(2) Uani 1 1 d . .
P2 P 0.33479(2) 0.75606(3) 0.17474(3) 0.01347(8) Uani 1 1 d . .
F7 F 0.34727(3) 0.64288(8) 0.23742(7) 0.0230(2) Uani 1 1 d . .
F8 F 0.32376(3) 0.82483(8) 0.24998(6) 0.02164(19) Uani 1 1 d . .
F9 F 0.29350(3) 0.70516(10) 0.13977(8) 0.0280(2) Uani 1 1 d . .
F10 F 0.34601(3) 0.68708(10) 0.10091(6) 0.0260(2) Uani 1 1 d . .
F11 F 0.32260(3) 0.87041(9) 0.11419(7) 0.0266(2) Uani 1 1 d . .
F12 F 0.37621(3) 0.80818(10) 0.21185(8) 0.0283(2) Uani 1 1 d . .
N6 N 0.25753(5) 0.45641(15) 0.06095(11) 0.0306(3) Uani 1 1 d . .
C30 C 0.26359(4) 0.51809(14) 0.01177(10) 0.0189(3) Uani 1 1 d . .
C31 C 0.27148(5) 0.59517(16) -0.05165(10) 0.0233(3) Uani 1 1 d . .
H31A H 0.2733 0.5474 -0.1005 0.035 Uiso 1 1 calc R U
H31B H 0.2951 0.6366 -0.0254 0.035 Uiso 1 1 calc R U
H31C H 0.2514 0.6536 -0.0719 0.035 Uiso 1 1 calc R U

loop_
_atom_site_aniso_label
_atom_site_aniso_U_11
_atom_site_aniso_U_22
_atom_site_aniso_U_33
_atom_site_aniso_U_23
_atom_site_aniso_U_13
_atom_site_aniso_U_12
Ru 0.00637(7) 0.00688(6) 0.00750(6) -0.00090(3) 0.00233(4) -0.00050(3)
P 0.00841(15) 0.00814(13) 0.00889(13) -0.00047(11) 0.00360(11) -0.00057(11)
N1 0.0126(5) 0.0133(5) 0.0141(5) 0.0025(4) 0.0072(4) 0.0016(4)
N2 0.0152(6) 0.0131(5) 0.0148(5) -0.0015(4) 0.0086(4) 0.0004(4)
N3 0.0106(5) 0.0156(5) 0.0143(5) 0.0005(4) 0.0062(4) 0.0003(4)
C1 0.0118(6) 0.0111(5) 0.0133(5) 0.0032(4) 0.0063(4) 0.0021(4)
C2 0.0163(7) 0.0099(5) 0.0158(6) -0.0025(4) 0.0093(5) -0.0016(4)
C3 0.0106(6) 0.0160(6) 0.0116(5) -0.0009(4) 0.0042(4) -0.0006(4)
C4 0.0159(7) 0.0167(6) 0.0116(5) 0.0003(5) 0.0064(5) 0.0009(5)
C5 0.0131(6) 0.0159(6) 0.0173(6) 0.0011(5) 0.0079(5) 0.0044(5)
C6 0.0135(6) 0.0139(6) 0.0176(6) 0.0016(5) 0.0081(5) -0.0017(4)
N4 0.0095(5) 0.0084(4) 0.0092(4) -0.0013(3) 0.0029(4) -0.0009(3)
N5 0.0090(5) 0.0097(5) 0.0100(4) -0.0001(4) 0.0039(4) 0.0002(4)
C7 0.0136(6) 0.0095(5) 0.0131(5) -0.0005(4) 0.0051(4) 0.0008(4)
C8 0.0176(7) 0.0100(5) 0.0177(6) -0.0026(4) 0.0065(5) -0.0023(5)
C9 0.0149(7) 0.0142(6) 0.0182(6) -0.0056(5) 0.0049(5) -0.0049(5)
C10 0.0112(6) 0.0151(6) 0.0140(5) -0.0030(4) 0.0024(4) -0.0017(5)
C11 0.0087(6) 0.0105(5) 0.0097(5) -0.0012(4) 0.0034(4) -0.0004(4)
C12 0.0096(6) 0.0104(5) 0.0102(5) -0.0004(4) 0.0039(4) 0.0012(4)
C13 0.0129(6) 0.0162(6) 0.0120(5) -0.0001(4) 0.0027(4) 0.0031(5)
C14 0.0154(7) 0.0158(6) 0.0155(6) 0.0035(5) 0.0045(5) 0.0053(5)
C15 0.0165(7) 0.0110(5) 0.0186(6) 0.0023(4) 0.0075(5) 0.0035(5)
C16 0.0128(6) 0.0096(5) 0.0158(5) -0.0007(4) 0.0055(4) 0.0003(4)
S1 0.00809(14) 0.01255(14) 0.01118(13) -0.00217(10) 0.00401(10) -0.00125(10)
S2 0.00813(15) 0.01131(13) 0.01019(13) 0.00031(10) 0.00301(10) 0.00033(10)
S3 0.01168(16) 0.01057(13) 0.01125(13) -0.00267(10) 0.00354(11) -0.00256(10)
C17 0.0142(7) 0.0166(6) 0.0128(5) 0.0018(4) 0.0062(5) -0.0015(5)
C18 0.0135(6) 0.0126(5) 0.0146(5) 0.0029(4) 0.0054(4) -0.0008(4)
C19 0.0115(6) 0.0176(6) 0.0118(5) -0.0021(5) 0.0006(4) -0.0013(5)
C20 0.0105(6) 0.0176(6) 0.0120(5) -0.0029(4) 0.0022(4) -0.0045(4)
C21 0.0138(7) 0.0171(6) 0.0140(5) -0.0058(4) 0.0060(5) -0.0023(5)
C22 0.0121(6) 0.0160(6) 0.0172(6) -0.0066(5) 0.0070(5) -0.0004(4)
P1 0.01129(19) 0.01334(17) 0.01328(17) 0.00114(10) 0.00367(13) -0.00023(10)
F1 0.0130(5) 0.0446(6) 0.0248(5) -0.0080(5) 0.0100(4) -0.0033(4)
F2 0.0231(7) 0.0785(10) 0.0339(6) 0.0001(6) 0.0160(5) -0.0173(6)
F3 0.0320(6) 0.0226(4) 0.0163(4) 0.0054(4) 0.0010(4) -0.0006(4)
F4 0.0518(8) 0.0154(5) 0.0360(6) -0.0052(4) -0.0054(5) -0.0027(5)
F5 0.0175(5) 0.0336(5) 0.0162(4) 0.0020(4) 0.0008(3) 0.0009(4)
F6 0.0299(6) 0.0184(4) 0.0272(5) -0.0025(4) 0.0020(4) 0.0104(4)
P2 0.0150(2) 0.01068(16) 0.01462(17) -0.00043(11) 0.00446(14) 0.00182(11)
F7 0.0297(5) 0.0140(4) 0.0269(5) 0.0056(3) 0.0111(4) 0.0073(4)
F8 0.0317(5) 0.0163(4) 0.0191(4) -0.0005(3) 0.0110(4) 0.0064(4)
F9 0.0176(5) 0.0257(5) 0.0378(6) -0.0086(4) 0.0045(4) -0.0017(4)
F10 0.0302(6) 0.0283(5) 0.0216(4) -0.0044(4) 0.0109(4) 0.0080(4)
F11 0.0368(6) 0.0217(5) 0.0233(5) 0.0095(4) 0.0120(4) 0.0102(4)
F12 0.0184(5) 0.0239(5) 0.0404(6) -0.0035(4) 0.0056(4) -0.0051(4)
N6 0.0202(7) 0.0328(8) 0.0353(8) 0.0113(6) 0.0036(6) -0.0084(6)
C30 0.0126(7) 0.0208(7) 0.0208(6) 0.0008(5) 0.0016(5) -0.0030(5)
C31 0.0205(8) 0.0298(8) 0.0195(7) 0.0074(6) 0.0062(6) 0.0007(6)

loop_
_atom_type_symbol
_atom_type_description
_atom_type_scat_dispersion_real
_atom_type_scat_dispersion_imag
_atom_type_scat_source
C C 0.0030 0.0016 'International Tables Vol C Tables 4.2.6.8 and 6.1.1.4'
H H 0.0000 0.0000 'International Tables Vol C Tables 4.2.6.8 and 6.1.1.4'
N N 0.0059 0.0032 'International Tables Vol C Tables 4.2.6.8 and 6.1.1.4'
F F 0.0170 0.0100 'International Tables Vol C Tables 4.2.6.8 and 6.1.1.4'
P P 0.1001 0.0923 'International Tables Vol C Tables 4.2.6.8 and 6.1.1.4'
S S 0.1218 0.1208 'International Tables Vol C Tables 4.2.6.8 and 6.1.1.4'
Ru Ru -1.2885 0.8177 'International Tables Vol C Tables 4.2.6.8 and 6.1.1.4'

loop_
_geom_angle_atom_site_label_1
_geom_angle_atom_site_label_2
_geom_angle_atom_site_label_3
_geom_angle
N4 Ru N5 78.09(4)
N4 Ru S3 171.47(3)
N5 Ru S3 95.56(3)
N4 Ru S2 98.79(3)
N5 Ru S2 176.80(3)
S3 Ru S2 87.475(12)
N4 Ru P 90.14(3)
N5 Ru P 88.84(3)
S3 Ru P 95.466(12)
S2 Ru P 91.891(12)
N4 Ru S1 86.60(3)
N5 Ru S1 91.83(3)
S3 Ru S1 87.933(12)
S2 Ru S1 87.248(12)
P Ru S1 176.456(12)
C3 P C2 98.64(6)
C3 P C1 97.87(6)
C2 P C1 97.87(6)
C3 P Ru 122.37(4)
C2 P Ru 116.50(5)
C1 P Ru 118.86(5)
C4 N1 C6 108.45(11)
C4 N1 C1 110.93(11)
C6 N1 C1 111.80(11)
C4 N2 C2 111.20(11)
C4 N2 C5 108.68(11)
C2 N2 C5 110.72(11)
C6 N3 C5 108.51(11)
C6 N3 C3 110.78(11)
C5 N3 C3 111.69(11)
N1 C1 P 111.99(9)
N1 C1 H1A 109.2
P C1 H1A 109.2
N1 C1 H1B 109.2
P C1 H1B 109.2
H1A C1 H1B 107.9
N2 C2 P 112.13(9)
N2 C2 H2A 109.2
P C2 H2A 109.2
N2 C2 H2B 109.2
P C2 H2B 109.2
H2A C2 H2B 107.9
N3 C3 P 112.03(9)
N3 C3 H3A 109.2
P C3 H3A 109.2
N3 C3 H3B 109.2
P C3 H3B 109.2
H3A C3 H3B 107.9
N1 C4 N2 114.06(11)
N1 C4 H4A 108.7
N2 C4 H4A 108.7
N1 C4 H4B 108.7
N2 C4 H4B 108.7
H4A C4 H4B 107.6
N3 C5 N2 114.12(11)
N3 C5 H5A 108.7
N2 C5 H5A 108.7
N3 C5 H5B 108.7
N2 C5 H5B 108.7
H5A C5 H5B 107.6
N3 C6 N1 114.19(11)
N3 C6 H6A 108.7
N1 C6 H6A 108.7
N3 C6 H6B 108.7
N1 C6 H6B 108.7
H6A C6 H6B 107.6
C7 N4 C11 118.54(11)
C7 N4 Ru 125.73(9)
C11 N4 Ru 115.28(8)
C16 N5 C12 118.57(11)
C16 N5 Ru 126.00(9)
C12 N5 Ru 115.33(9)
N4 C7 C8 122.52(13)
N4 C7 H7 118.7
C8 C7 H7 118.7
C9 C8 C7 119.16(13)
C9 C8 H8 120.4
C7 C8 H8 120.4
C8 C9 C10 118.77(13)
C8 C9 H9 120.6
C10 C9 H9 120.6
C9 C10 C11 119.59(13)
C9 C10 H10 120.2
C11 C10 H10 120.2
N4 C11 C10 121.35(12)
N4 C11 C12 115.11(11)
C10 C11 C12 123.53(12)
N5 C12 C13 121.71(12)
N5 C12 C11 115.54(11)
C13 C12 C11 122.69(12)
C14 C13 C12 119.43(13)
C14 C13 H13 120.3
C12 C13 H13 120.3
C15 C14 C13 118.66(13)
C15 C14 H14 120.7
C13 C14 H14 120.7
C16 C15 C14 119.34(13)
C16 C15 H15 120.3
C14 C15 H15 120.3
N5 C16 C15 122.26(12)
N5 C16 H16 118.9
C15 C16 H16 118.9
C22 S1 C17 101.96(7)
C22 S1 Ru 101.65(5)
C17 S1 Ru 105.72(5)
C18 S2 C19 99.11(6)
C18 S2 Ru 104.26(5)
C19 S2 Ru 106.77(5)
C20 S3 C21 100.08(7)
C20 S3 Ru 104.94(5)
C21 S3 Ru 105.98(5)
C18 C17 S1 111.85(9)
C18 C17 H17A 109.2
S1 C17 H17A 109.2
C18 C17 H17B 109.2
S1 C17 H17B 109.2
H17A C17 H17B 107.9
C17 C18 S2 113.86(9)
C17 C18 H18A 108.8
S2 C18 H18A 108.8
C17 C18 H18B 108.8
S2 C18 H18B 108.8
H18A C18 H18B 107.7
C20 C19 S2 112.43(9)
C20 C19 H19A 109.1
S2 C19 H19A 109.1
C20 C19 H19B 109.1
S2 C19 H19B 109.1
H19A C19 H19B 107.8
C19 C20 S3 113.87(9)
C19 C20 H20A 108.8
S3 C20 H20A 108.8
C19 C20 H20B 108.8
S3 C20 H20B 108.8
H20A C20 H20B 107.7
C22 C21 S3 112.39(9)
C22 C21 H21A 109.1
S3 C21 H21A 109.1
C22 C21 H21B 109.1
S3 C21 H21B 109.1
H21A C21 H21B 107.9
C21 C22 S1 113.76(10)
C21 C22 H22A 108.8
S1 C22 H22A 108.8
C21 C22 H22B 108.8
S1 C22 H22B 108.8
H22A C22 H22B 107.7
F2 P1 F4 91.41(9)
F2 P1 F5 90.21(7)
F4 P1 F5 89.62(6)
F2 P1 F3 90.77(7)
F4 P1 F3 90.51(6)
F5 P1 F3 179.01(7)
F2 P1 F6 90.01(8)
F4 P1 F6 178.58(8)
F5 P1 F6 90.34(6)
F3 P1 F6 89.51(6)
F2 P1 F1 178.94(8)
F4 P1 F1 89.66(7)
F5 P1 F1 89.87(6)
F3 P1 F1 89.15(6)
F6 P1 F1 88.92(6)
F9 P2 F10 90.81(6)
F9 P2 F11 90.29(6)
F10 P2 F11 91.02(6)
F9 P2 F12 178.76(7)
F10 P2 F12 90.39(6)
F11 P2 F12 90.00(6)
F9 P2 F7 90.29(6)
F10 P2 F7 90.06(6)
F11 P2 F7 178.77(6)
F12 P2 F7 89.40(6)
F9 P2 F8 89.44(6)
F10 P2 F8 179.40(7)
F11 P2 F8 89.53(5)
F12 P2 F8 89.36(6)
F7 P2 F8 89.40(5)
N6 C30 C31 179.1(2)
C30 C31 H31A 109.5
C30 C31 H31B 109.5
H31A C31 H31B 109.5
C30 C31 H31C 109.5
H31A C31 H31C 109.5
H31B C31 H31C 109.5

loop_
_geom_bond_atom_site_label_1
_geom_bond_atom_site_label_2
_geom_bond_distance
Ru N4 2.0968(11)
Ru N5 2.0971(11)
Ru S3 2.3134(3)
Ru S2 2.3147(3)
Ru P 2.3165(4)
Ru S1 2.3652(3)
P C3 1.8476(14)
P C2 1.8483(13)
P C1 1.8491(13)
N1 C4 1.4700(18)
N1 C6 1.4713(19)
N1 C1 1.4741(17)
N2 C4 1.4746(18)
N2 C2 1.4765(18)
N2 C5 1.4767(19)
N3 C6 1.4698(18)
N3 C5 1.4723(18)
N3 C3 1.4749(17)
C1 H1A 0.9900
C1 H1B 0.9900
C2 H2A 0.9900
C2 H2B 0.9900
C3 H3A 0.9900
C3 H3B 0.9900
C4 H4A 0.9900
C4 H4B 0.9900
C5 H5A 0.9900
C5 H5B 0.9900
C6 H6A 0.9900
C6 H6B 0.9900
N4 C7 1.3457(16)
N4 C11 1.3612(16)
N5 C16 1.3492(16)
N5 C12 1.3594(16)
C7 C8 1.3851(18)
C7 H7 0.9500
C8 C9 1.384(2)
C8 H8 0.9500
C9 C10 1.3891(19)
C9 H9 0.9500
C10 C11 1.3895(18)
C10 H10 0.9500
C11 C12 1.4728(17)
C12 C13 1.3912(18)
C13 C14 1.3900(19)
C13 H13 0.9500
C14 C15 1.389(2)
C14 H14 0.9500
C15 C16 1.3876(19)
C15 H15 0.9500
C16 H16 0.9500
S1 C22 1.8180(14)
S1 C17 1.8415(14)
S2 C18 1.8244(14)
S2 C19 1.8483(14)
S3 C20 1.8176(15)
S3 C21 1.8449(14)
C17 C18 1.519(2)
C17 H17A 0.9900
C17 H17B 0.9900
C18 H18A 0.9900
C18 H18B 0.9900
C19 C20 1.5170(19)
C19 H19A 0.9900
C19 H19B 0.9900
C20 H20A 0.9900
C20 H20B 0.9900
C21 C22 1.518(2)
C21 H21A 0.9900
C21 H21B 0.9900
C22 H22A 0.9900
C22 H22B 0.9900
P1 F2 1.5848(13)
P1 F4 1.5994(12)
P1 F5 1.6043(10)
P1 F3 1.6059(11)
P1 F6 1.6062(10)
P1 F1 1.6064(11)
P2 F9 1.5922(11)
P2 F10 1.5968(10)
P2 F11 1.6004(10)
P2 F12 1.6039(11)
P2 F7 1.6098(10)
P2 F8 1.6112(10)
N6 C30 1.136(2)
C30 C31 1.450(2)
C31 H31A 0.9800
C31 H31B 0.9800
C31 H31C 0.9800
